data_4065875
loop_
_publ_author_name
'Ito, Masato'
'Endo, Yoshinori'
'Tejima, Noriko'
'Ikariya, Takao'

_publ_section_title
;
 Bifunctional Triflylamide-Tethered Cp&#x2032;Rh and Cp&#x2032;Ir
 Complexes: A New Entry for Asymmetric Hydrogenation Catalysts
;
_journal_issue 11
_journal_name_full Organometallics
_journal_page_first 2397
_journal_paper_doi 10.1021/om1001809
_journal_volume 29
_journal_year 2010
_chemical_formula_moiety 'C15 H21 Cl F3 N2 O2 Rh S '
_chemical_formula_sum 'C15 H21 Cl F3 N2 O2 Rh S'
_chemical_formula_weight 488.76
_space_group_IT_number 19
_symmetry_cell_setting orthorhombic
_symmetry_Int_Tables_number 19
_symmetry_space_group_name_Hall 'P 2ac 2ab'
_symmetry_space_group_name_H-M 'P 21 21 21'
_cell_angle_alpha 90.0000
_cell_angle_beta 90.0000
_cell_angle_gamma 90.0000
_cell_formula_units_Z 4
_cell_length_a 9.7944(16)
_cell_length_b 12.732(2)
_cell_length_c 14.907(3)
_cell_measurement_reflns_used 8183
_cell_measurement_temperature 193.1
_cell_measurement_theta_max 27.5
_cell_measurement_theta_min 3.8
_cell_volume 1858.9(6)
_computing_cell_refinement CrystalClear
_computing_data_collection CrystalClear
_computing_data_reduction CrystalStructure
_computing_publication_material 'CrystalStructure 3.8'
_computing_structure_refinement CRYSTALS
_computing_structure_solution SIR92
_diffrn_ambient_temperature 193
_diffrn_detector_area_resol_mean 7.31
_diffrn_measured_fraction_theta_full 0.981
_diffrn_measured_fraction_theta_max 0.983
_diffrn_measurement_device_type 'Rigaku Saturn'
_diffrn_measurement_method \w
_diffrn_radiation_type 'Mo K\a'
_diffrn_radiation_wavelength 0.71070
_diffrn_reflns_av_R_equivalents 0.040
_diffrn_reflns_limit_h_max 12
_diffrn_reflns_limit_h_min -10
_diffrn_reflns_limit_k_max 15
_diffrn_reflns_limit_k_min -16
_diffrn_reflns_limit_l_max 19
_diffrn_reflns_limit_l_min -19
_diffrn_reflns_number 14355
_diffrn_reflns_theta_full 27.50
_diffrn_reflns_theta_max 27.48
_exptl_absorpt_coefficient_mu 1.212
_exptl_absorpt_correction_T_max 0.545
_exptl_absorpt_correction_T_min 0.471
_exptl_absorpt_correction_type multi-scan
_exptl_absorpt_process_details 'Jacobson, R. (1998) Private communication'
_exptl_crystal_colour orange
_exptl_crystal_density_diffrn 1.746
_exptl_crystal_density_method 'not measured'
_exptl_crystal_description block
_exptl_crystal_F_000 984.00
_exptl_crystal_size_max 0.60
_exptl_crystal_size_mid 0.50
_exptl_crystal_size_min 0.50
_refine_diff_density_max 0.65
_refine_diff_density_min -0.80
_refine_ls_extinction_method none
_refine_ls_goodness_of_fit_ref 1.000
_refine_ls_hydrogen_treatment refall
_refine_ls_number_parameters 247
_refine_ls_number_reflns 4198
_refine_ls_R_factor_gt 0.0208
_refine_ls_shift/su_max 0.0000
_refine_ls_structure_factor_coef Fsqd
_refine_ls_weighting_details 'w = 1/[0.8370\s(Fo^2^)]/(4Fo^2^)'
_refine_ls_weighting_scheme calc
_refine_ls_wR_factor_ref 0.0557
_reflns_number_gt 4107
_reflns_number_total 4198
_reflns_threshold_expression F^2^>2.0\s(F^2^)
_cod_data_source_file om1001809_si_002.cif
_cod_data_source_block '__Rh5b'
_cod_original_cell_volume 1858.9(5)
_cod_original_formula_sum 'C15 H21 Cl F3 N2 O2 Rh S '
_cod_database_code 4065875

loop_
_symmetry_equiv_pos_site_id
_symmetry_equiv_pos_as_xyz
1 +X,+Y,+Z
2 1/2+X,1/2-Y,-Z
3 -X,1/2+Y,1/2-Z
4 1/2-X,-Y,1/2+Z

loop_
_atom_site_label
_atom_site_type_symbol
_atom_site_fract_x
_atom_site_fract_y
_atom_site_fract_z
_atom_site_U_iso_or_equiv
_atom_site_adp_type
_atom_site_occupancy
_atom_site_symmetry_multiplicity
_atom_site_calc_flag
_atom_site_refinement_flags
Rh(1) Rh 0.71273(2) 0.568410(10) 0.624850(10) 0.00732(3) Uani 1.00 1 d .
Cl(1) Cl 0.74413(6) 0.41449(4) 0.71601(4) 0.01561(11) Uani 1.00 1 d .
S(1) S 0.45039(5) 0.48231(4) 0.50467(3) 0.01062(11) Uani 1.00 1 d .
F(1) F 0.41790(18) 0.28692(13) 0.55747(14) 0.0325(4) Uani 1.00 1 d .
F(2) F 0.22809(16) 0.36884(13) 0.53658(12) 0.0267(4) Uani 1.00 1 d .
F(3) F 0.34906(18) 0.40192(15) 0.65355(11) 0.0295(4) Uani 1.00 1 d .
O(1) O 0.38865(17) 0.57778(14) 0.53638(12) 0.0168(3) Uani 1.00 1 d .
O(2) O 0.42615(18) 0.45100(15) 0.41289(12) 0.0190(4) Uani 1.00 1 d .
N(1) N 0.59984(19) 0.47018(15) 0.53617(13) 0.0104(4) Uani 1.00 1 d .
N(2) N 0.5448(2) 0.60386(15) 0.70547(13) 0.0125(4) Uani 1.00 1 d .
C(1) C 0.6857(2) 0.39126(17) 0.48955(15) 0.0110(4) Uani 1.00 1 d .
C(2) C 0.7774(2) 0.44173(17) 0.41921(14) 0.0120(4) Uani 1.00 1 d .
C(3) C 0.8978(2) 0.50630(19) 0.45600(16) 0.0153(5) Uani 1.00 1 d .
C(4) C 0.8665(2) 0.58691(18) 0.52650(15) 0.0112(4) Uani 1.00 1 d .
C(5) C 0.7711(2) 0.67445(16) 0.51901(14) 0.0107(4) Uani 1.00 1 d .
C(6) C 0.7720(2) 0.72973(17) 0.60251(14) 0.0123(4) Uani 1.00 1 d .
C(7) C 0.8689(2) 0.68069(18) 0.66190(15) 0.0117(4) Uani 1.00 1 d .
C(8) C 0.9290(2) 0.59349(17) 0.61350(16) 0.0126(4) Uani 1.00 1 d .
C(9) C 0.6899(2) 0.70536(19) 0.43771(15) 0.0158(5) Uani 1.00 1 d .
C(10) C 0.6865(2) 0.82347(17) 0.62342(18) 0.0179(5) Uani 1.00 1 d .
C(11) C 0.9113(2) 0.7201(2) 0.75219(16) 0.0176(5) Uani 1.00 1 d .
C(12) C 1.0369(2) 0.5228(2) 0.65031(18) 0.0197(5) Uani 1.00 1 d .
C(13) C 0.3567(2) 0.3799(2) 0.56683(19) 0.0193(5) Uani 1.00 1 d .
C(14) C 0.3372(2) 0.6436(2) 0.80782(19) 0.0216(5) Uani 1.00 1 d .
C(15) C 0.4538(2) 0.62161(17) 0.75008(15) 0.0125(4) Uani 1.00 1 d .
H(1) H 0.7413 0.3566 0.5326 0.013 Uiso 1.00 1 c R
H(2) H 0.6279 0.3414 0.4611 0.013 Uiso 1.00 1 c R
H(3) H 0.8132 0.3874 0.3824 0.015 Uiso 1.00 1 c R
H(4) H 0.7227 0.4874 0.3839 0.014 Uiso 1.00 1 c R
H(5) H 0.9614 0.4582 0.4810 0.018 Uiso 1.00 1 c R
H(6) H 0.9388 0.5418 0.4068 0.018 Uiso 1.00 1 c R
H(7) H 0.7090 0.6582 0.3899 0.019 Uiso 1.00 1 c R
H(8) H 0.7137 0.7748 0.4203 0.019 Uiso 1.00 1 c R
H(9) H 0.5953 0.7026 0.4516 0.019 Uiso 1.00 1 c R
H(10) H 0.6317 0.8407 0.5729 0.022 Uiso 1.00 1 c R
H(11) H 0.7441 0.8812 0.6376 0.022 Uiso 1.00 1 c R
H(12) H 0.6294 0.8082 0.6732 0.022 Uiso 1.00 1 c R
H(13) H 0.8593 0.7807 0.7668 0.022 Uiso 1.00 1 c R
H(14) H 1.0056 0.7375 0.7514 0.022 Uiso 1.00 1 c R
H(15) H 0.8955 0.6671 0.7958 0.022 Uiso 1.00 1 c R
H(16) H 1.0591 0.5440 0.7097 0.024 Uiso 1.00 1 c R
H(17) H 1.1160 0.5269 0.6137 0.024 Uiso 1.00 1 c R
H(18) H 1.0042 0.4526 0.6511 0.024 Uiso 1.00 1 c R
H(19) H 0.2599 0.6598 0.7720 0.027 Uiso 1.00 1 c R
H(20) H 0.3578 0.7017 0.8454 0.027 Uiso 1.00 1 c R
H(21) H 0.3181 0.5838 0.8438 0.027 Uiso 1.00 1 c R

loop_
_atom_site_aniso_label
_atom_site_aniso_U_11
_atom_site_aniso_U_22
_atom_site_aniso_U_33
_atom_site_aniso_U_12
_atom_site_aniso_U_13
_atom_site_aniso_U_23
Rh(1) 0.00824(8) 0.00735(8) 0.00636(8) -0.00025(6) 0.00075(6) -0.00032(6)
Cl(1) 0.0249(2) 0.0117(2) 0.0102(2) -0.00022(19) -0.00169(19) 0.00247(18)
S(1) 0.0104(2) 0.0118(2) 0.0096(2) 0.00013(19) -0.00166(19) -0.00058(19)
F(1) 0.0240(8) 0.0137(7) 0.0597(12) -0.0019(6) 0.0097(8) 0.0072(7)
F(2) 0.0112(7) 0.0319(8) 0.0369(8) -0.0071(6) 0.0016(6) -0.0095(7)
F(3) 0.0290(8) 0.0400(9) 0.0196(7) -0.0124(7) 0.0047(6) 0.0070(6)
O(1) 0.0155(7) 0.0166(8) 0.0183(7) 0.0063(7) -0.0019(6) -0.0031(7)
O(2) 0.0191(8) 0.0252(9) 0.0127(7) 0.0026(7) -0.0056(6) -0.0047(6)
N(1) 0.0100(8) 0.0112(8) 0.0100(8) -0.0011(6) -0.0003(6) -0.0007(6)
N(2) 0.0138(8) 0.0126(8) 0.0112(8) -0.0007(7) 0.0002(7) -0.0020(6)
C(1) 0.0121(10) 0.0101(8) 0.0109(9) -0.0002(7) 0.0013(7) -0.0007(7)
C(2) 0.0168(10) 0.0106(9) 0.0086(8) 0.0011(9) 0.0041(8) -0.0008(7)
C(3) 0.0143(10) 0.0155(10) 0.0162(10) -0.0016(9) 0.0059(8) -0.0040(8)
C(4) 0.0102(9) 0.0115(10) 0.0120(9) -0.0023(7) 0.0053(7) 0.0003(7)
C(5) 0.0131(10) 0.0086(8) 0.0104(9) -0.0019(8) 0.0059(8) 0.0015(7)
C(6) 0.0151(10) 0.0095(9) 0.0121(9) -0.0034(8) 0.0020(8) 0.0006(7)
C(7) 0.0088(9) 0.0144(10) 0.0118(9) -0.0029(7) 0.0004(8) -0.0002(8)
C(8) 0.0089(9) 0.0122(9) 0.0166(11) -0.0026(7) 0.0022(8) -0.0003(8)
C(9) 0.0227(12) 0.0136(9) 0.0112(9) 0.0005(9) -0.0017(8) 0.0016(8)
C(10) 0.0239(11) 0.0120(9) 0.0176(10) 0.0036(8) 0.0028(10) -0.0004(9)
C(11) 0.0187(11) 0.0199(11) 0.0140(10) -0.0047(9) -0.0015(8) -0.0013(9)
C(12) 0.0125(10) 0.0184(11) 0.0282(12) 0.0034(9) -0.0014(9) -0.0009(9)
C(13) 0.0124(11) 0.0196(12) 0.0259(12) -0.0036(9) 0.0014(9) -0.0000(10)
C(14) 0.0194(11) 0.0231(12) 0.0223(11) 0.0068(9) 0.0092(9) 0.0025(9)
C(15) 0.0144(10) 0.0110(9) 0.0121(9) -0.0020(8) -0.0016(8) 0.0003(7)

loop_
_atom_type_symbol
_atom_type_description
_atom_type_scat_dispersion_real
_atom_type_scat_dispersion_imag
_atom_type_scat_source
C C 0.003 0.002
;
International Tables for Crystallography
(1992, Vol. C, Tables 4.2.6.8 and 6.1.1.4)
;
H H 0.000 0.000
;
International Tables for Crystallography
(1992, Vol. C, Table 6.1.1.4)
;
Cl Cl 0.148 0.159
;
International Tables for Crystallography
(1992, Vol. C, Tables 4.2.6.8 and 6.1.1.4)
;
F F 0.017 0.010
;
International Tables for Crystallography
(1992, Vol. C, Tables 4.2.6.8 and 6.1.1.4)
;
N N 0.006 0.003
;
International Tables for Crystallography
(1992, Vol. C, Tables 4.2.6.8 and 6.1.1.4)
;
O O 0.011 0.006
;
International Tables for Crystallography
(1992, Vol. C, Tables 4.2.6.8 and 6.1.1.4)
;
Rh Rh -1.118 0.919
;
International Tables for Crystallography
(1992, Vol. C, Tables 4.2.6.8 and 6.1.1.4)
;
S S 0.125 0.123
;
International Tables for Crystallography
(1992, Vol. C, Tables 4.2.6.8 and 6.1.1.4)
;

loop_
_geom_angle_atom_site_label_1
_geom_angle_atom_site_label_2
_geom_angle_atom_site_label_3
_geom_angle
_geom_angle_publ_flag
Cl(1) Rh(1) N(1) 86.48(5) yes
Cl(1) Rh(1) N(2) 87.23(5) yes
Cl(1) Rh(1) C(4) 113.04(6) yes
Cl(1) Rh(1) C(5) 152.99(6) yes
Cl(1) Rh(1) C(6) 145.86(6) yes
Cl(1) Rh(1) C(7) 107.67(6) yes
Cl(1) Rh(1) C(8) 92.27(6) yes
N(1) Rh(1) N(2) 94.31(7) yes
N(1) Rh(1) C(4) 90.28(7) yes
N(1) Rh(1) C(5) 92.93(7) yes
N(1) Rh(1) C(6) 127.03(7) yes
N(1) Rh(1) C(7) 155.92(7) yes
N(1) Rh(1) C(8) 123.38(8) yes
N(2) Rh(1) C(4) 159.48(8) yes
N(2) Rh(1) C(5) 119.71(7) yes
N(2) Rh(1) C(6) 95.46(7) yes
N(2) Rh(1) C(7) 105.49(7) yes
N(2) Rh(1) C(8) 142.22(8) yes
C(4) Rh(1) C(5) 39.95(8) yes
C(4) Rh(1) C(6) 66.16(8) yes
C(4) Rh(1) C(7) 66.44(8) yes
C(4) Rh(1) C(8) 39.36(8) yes
C(5) Rh(1) C(6) 38.72(7) yes
C(5) Rh(1) C(7) 65.51(8) yes
C(5) Rh(1) C(8) 65.64(8) yes
C(6) Rh(1) C(7) 38.89(8) yes
C(6) Rh(1) C(8) 65.27(8) yes
C(7) Rh(1) C(8) 39.26(8) yes
O(1) S(1) O(2) 118.40(10) yes
O(1) S(1) N(1) 112.53(10) yes
O(1) S(1) C(13) 102.91(11) yes
O(2) S(1) N(1) 114.58(10) yes
O(2) S(1) C(13) 101.48(11) yes
N(1) S(1) C(13) 104.35(11) yes
Rh(1) N(1) S(1) 128.46(11) yes
Rh(1) N(1) C(1) 113.23(13) yes
S(1) N(1) C(1) 117.54(15) yes
Rh(1) N(2) C(15) 178.84(18) yes
N(1) C(1) C(2) 111.80(17) yes
C(1) C(2) C(3) 115.61(17) yes
C(2) C(3) C(4) 117.29(19) yes
Rh(1) C(4) C(3) 123.69(15) yes
Rh(1) C(4) C(5) 71.44(12) yes
Rh(1) C(4) C(8) 71.58(12) yes
C(3) C(4) C(5) 126.85(19) yes
C(3) C(4) C(8) 125.82(19) yes
C(5) C(4) C(8) 107.30(18) yes
Rh(1) C(5) C(4) 68.60(11) yes
Rh(1) C(5) C(6) 70.88(12) yes
Rh(1) C(5) C(9) 127.93(15) yes
C(4) C(5) C(6) 107.77(18) yes
C(4) C(5) C(9) 126.96(19) yes
C(6) C(5) C(9) 125.22(19) yes
Rh(1) C(6) C(5) 70.40(12) yes
Rh(1) C(6) C(7) 70.73(12) yes
Rh(1) C(6) C(10) 125.30(16) yes
C(5) C(6) C(7) 109.03(19) yes
C(5) C(6) C(10) 124.9(2) yes
C(7) C(6) C(10) 126.05(19) yes
Rh(1) C(7) C(6) 70.37(12) yes
Rh(1) C(7) C(8) 69.77(12) yes
Rh(1) C(7) C(11) 130.34(16) yes
C(6) C(7) C(8) 107.08(18) yes
C(6) C(7) C(11) 126.2(2) yes
C(8) C(7) C(11) 126.3(2) yes
Rh(1) C(8) C(4) 69.06(12) yes
Rh(1) C(8) C(7) 70.98(12) yes
Rh(1) C(8) C(12) 125.41(16) yes
C(4) C(8) C(7) 108.74(18) yes
C(4) C(8) C(12) 126.7(2) yes
C(7) C(8) C(12) 124.5(2) yes
S(1) C(13) F(1) 110.58(18) yes
S(1) C(13) F(2) 111.79(18) yes
S(1) C(13) F(3) 111.64(18) yes
F(1) C(13) F(2) 107.0(2) yes
F(1) C(13) F(3) 108.4(2) yes
F(2) C(13) F(3) 107.2(2) yes
N(2) C(15) C(14) 179.5(2) yes
N(1) C(1) H(1) 108.9 no
N(1) C(1) H(2) 108.9 no
C(2) C(1) H(1) 108.8 no
C(2) C(1) H(2) 109.0 no
H(1) C(1) H(2) 109.5 no
C(1) C(2) H(3) 107.9 no
C(1) C(2) H(4) 107.8 no
C(3) C(2) H(3) 108.2 no
C(3) C(2) H(4) 107.7 no
H(3) C(2) H(4) 109.5 no
C(2) C(3) H(5) 107.3 no
C(2) C(3) H(6) 107.6 no
C(4) C(3) H(5) 107.5 no
C(4) C(3) H(6) 107.5 no
H(5) C(3) H(6) 109.5 no
C(5) C(9) H(7) 109.6 no
C(5) C(9) H(8) 109.6 no
C(5) C(9) H(9) 109.3 no
H(7) C(9) H(8) 109.5 no
H(7) C(9) H(9) 109.5 no
H(8) C(9) H(9) 109.5 no
C(6) C(10) H(10) 109.7 no
C(6) C(10) H(11) 109.4 no
C(6) C(10) H(12) 109.3 no
H(10) C(10) H(11) 109.5 no
H(10) C(10) H(12) 109.5 no
H(11) C(10) H(12) 109.5 no
C(7) C(11) H(13) 109.3 no
C(7) C(11) H(14) 109.7 no
C(7) C(11) H(15) 109.5 no
H(13) C(11) H(14) 109.5 no
H(13) C(11) H(15) 109.5 no
H(14) C(11) H(15) 109.5 no
C(8) C(12) H(16) 109.5 no
C(8) C(12) H(17) 109.5 no
C(8) C(12) H(18) 109.4 no
H(16) C(12) H(17) 109.5 no
H(16) C(12) H(18) 109.5 no
H(17) C(12) H(18) 109.5 no
C(15) C(14) H(19) 109.5 no
C(15) C(14) H(20) 109.4 no
C(15) C(14) H(21) 109.5 no
H(19) C(14) H(20) 109.5 no
H(19) C(14) H(21) 109.5 no
H(20) C(14) H(21) 109.5 no

loop_
_geom_bond_atom_site_label_1
_geom_bond_atom_site_label_2
_geom_bond_distance
_geom_bond_publ_flag
Rh(1) Cl(1) 2.4045(5) yes
Rh(1) N(1) 2.1294(19) yes
Rh(1) N(2) 2.087(2) yes
Rh(1) C(4) 2.115(2) yes
Rh(1) C(5) 2.154(2) yes
Rh(1) C(6) 2.160(2) yes
Rh(1) C(7) 2.165(2) yes
Rh(1) C(8) 2.149(2) yes
S(1) O(1) 1.4376(18) yes
S(1) O(2) 1.4447(18) yes
S(1) N(1) 1.5450(19) yes
S(1) C(13) 1.844(2) yes
F(1) C(13) 1.334(3) yes
F(2) C(13) 1.346(3) yes
F(3) C(13) 1.325(3) yes
N(1) C(1) 1.483(2) yes
N(2) C(15) 1.134(3) yes
C(1) C(2) 1.523(3) yes
C(2) C(3) 1.539(3) yes
C(3) C(4) 1.501(3) yes
C(4) C(5) 1.459(3) yes
C(4) C(8) 1.436(3) yes
C(5) C(6) 1.430(2) yes
C(5) C(9) 1.502(3) yes
C(6) C(7) 1.440(3) yes
C(6) C(10) 1.491(3) yes
C(7) C(8) 1.449(3) yes
C(7) C(11) 1.495(3) yes
C(8) C(12) 1.492(3) yes
C(14) C(15) 1.457(3) yes
C(1) H(1) 0.950 no
C(1) H(2) 0.950 no
C(2) H(3) 0.950 no
C(2) H(4) 0.950 no
C(3) H(5) 0.950 no
C(3) H(6) 0.950 no
C(9) H(7) 0.950 no
C(9) H(8) 0.950 no
C(9) H(9) 0.950 no
C(10) H(10) 0.950 no
C(10) H(11) 0.950 no
C(10) H(12) 0.950 no
C(11) H(13) 0.950 no
C(11) H(14) 0.950 no
C(11) H(15) 0.950 no
C(12) H(16) 0.950 no
C(12) H(17) 0.950 no
C(12) H(18) 0.950 no
C(14) H(19) 0.950 no
C(14) H(20) 0.950 no
C(14) H(21) 0.950 no

loop_
_geom_contact_atom_site_label_1
_geom_contact_atom_site_label_2
_geom_contact_distance
_geom_contact_site_symmetry_2
Cl(1) C(2) 3.546(2) 4_665
Cl(1) C(14) 3.557(2) 3_646
F(1) C(1) 3.288(2) 2_456
F(1) C(2) 3.238(2) 2_456
F(2) C(1) 3.360(2) 2_456
F(2) C(12) 3.198(3) 1_455
F(2) C(14) 3.473(3) 4_564
F(3) C(10) 3.489(3) 3_646
F(3) C(12) 3.423(3) 1_455
O(1) C(5) 3.458(2) 2_466
O(1) C(6) 3.406(2) 2_466
O(1) C(9) 3.400(3) 2_466
O(1) C(10) 3.343(3) 2_466
O(2) C(14) 3.250(3) 4_564
C(1) F(1) 3.288(2) 2_556
C(1) F(2) 3.360(2) 2_556
C(2) Cl(1) 3.546(2) 4_664
C(2) F(1) 3.238(2) 2_556
C(5) O(1) 3.458(2) 2_566
C(6) O(1) 3.406(2) 2_566
C(9) O(1) 3.400(3) 2_566
C(10) F(3) 3.489(3) 3_656
C(10) O(1) 3.343(3) 2_566
C(12) F(2) 3.198(3) 1_655
C(12) F(3) 3.423(3) 1_655
C(14) Cl(1) 3.557(2) 3_656
C(14) F(2) 3.473(3) 4_565
C(14) O(2) 3.250(3) 4_565
Cl(1) H(3) 3.582 4_665
Cl(1) H(4) 2.816 4_665
Cl(1) H(6) 3.407 4_665
Cl(1) H(7) 2.791 4_665
Cl(1) H(14) 3.365 3_746
Cl(1) H(19) 3.248 3_646
Cl(1) H(20) 3.029 3_646
S(1) H(11) 3.407 2_466
F(1) H(1) 2.852 2_456
F(1) H(2) 3.289 2_456
F(1) H(3) 2.604 2_456
F(1) H(5) 3.201 2_456
F(1) H(20) 2.845 3_646
F(2) H(1) 3.053 2_456
F(2) H(2) 2.852 2_456
F(2) H(3) 3.577 2_456
F(2) H(5) 2.967 1_455
F(2) H(13) 3.253 3_646
F(2) H(17) 2.564 1_455
F(2) H(18) 2.977 1_455
F(2) H(20) 3.104 4_564
F(2) H(21) 2.971 4_564
F(3) H(11) 3.254 3_646
F(3) H(12) 2.852 3_646
F(3) H(13) 2.821 3_646
F(3) H(16) 3.469 1_455
F(3) H(17) 2.845 1_455
F(3) H(18) 3.439 1_455
O(1) H(8) 2.623 2_466
O(1) H(10) 3.173 2_466
O(1) H(11) 3.001 2_466
O(1) H(17) 2.979 1_455
O(2) H(11) 2.883 2_466
O(2) H(14) 3.465 4_664
O(2) H(15) 2.891 4_664
O(2) H(16) 3.034 4_664
O(2) H(19) 3.118 4_564
O(2) H(20) 3.540 4_564
O(2) H(21) 2.642 4_564
N(2) H(3) 2.984 4_665
N(2) H(6) 3.532 4_665
C(1) H(15) 3.086 4_664
C(1) H(20) 3.472 3_646
C(2) H(15) 2.859 4_664
C(3) H(10) 3.038 2_566
C(3) H(21) 3.443 4_664
C(4) H(9) 3.508 2_566
C(4) H(10) 3.129 2_566
C(5) H(9) 3.567 2_566
C(6) H(9) 3.379 2_566
C(7) H(9) 3.161 2_566
C(8) H(8) 3.293 2_566
C(8) H(9) 3.215 2_566
C(8) H(10) 3.517 2_566
C(9) H(14) 3.425 2_466
C(9) H(17) 3.568 2_466
C(10) H(6) 3.005 2_466
C(10) H(21) 3.351 3_656
C(11) H(2) 3.234 4_665
C(11) H(3) 3.236 4_665
C(11) H(4) 3.543 4_665
C(11) H(18) 3.395 3_756
C(11) H(19) 3.512 1_655
C(12) H(8) 3.278 2_566
C(12) H(13) 3.473 3_746
C(12) H(19) 3.331 1_655
C(13) H(1) 3.541 2_456
C(13) H(3) 3.512 2_456
C(13) H(13) 3.496 3_646
C(13) H(17) 3.090 1_455
C(14) H(5) 3.497 4_665
C(14) H(6) 3.545 4_665
C(14) H(11) 3.530 3_646
C(14) H(14) 3.562 1_455
C(14) H(16) 3.343 1_455
C(15) H(3) 3.019 4_665
C(15) H(6) 3.301 4_665
H(1) F(1) 2.852 2_556
H(1) F(2) 3.053 2_556
H(1) C(13) 3.541 2_556
H(1) H(20) 2.853 3_646
H(2) F(1) 3.289 2_556
H(2) F(2) 2.852 2_556
H(2) C(11) 3.234 4_664
H(2) H(13) 3.291 4_664
H(2) H(14) 3.535 4_664
H(2) H(15) 2.477 4_664
H(2) H(20) 3.391 3_646
H(3) Cl(1) 3.582 4_664
H(3) F(1) 2.604 2_556
H(3) F(2) 3.577 2_556
H(3) N(2) 2.984 4_664
H(3) C(11) 3.236 4_664
H(3) C(13) 3.512 2_556
H(3) C(15) 3.019 4_664
H(3) H(13) 3.226 4_664
H(3) H(15) 2.514 4_664
H(3) H(20) 3.460 4_664
H(4) Cl(1) 2.816 4_664
H(4) C(11) 3.543 4_664
H(4) H(15) 2.632 4_664
H(5) F(1) 3.201 2_556
H(5) F(2) 2.967 1_655
H(5) C(14) 3.497 4_664
H(5) H(10) 3.160 2_566
H(5) H(20) 3.371 4_664
H(5) H(21) 3.022 4_664
H(6) Cl(1) 3.407 4_664
H(6) N(2) 3.532 4_664
H(6) C(10) 3.005 2_566
H(6) C(14) 3.545 4_664
H(6) C(15) 3.301 4_664
H(6) H(10) 2.429 2_566
H(6) H(11) 3.216 2_566
H(6) H(12) 2.925 2_566
H(6) H(21) 3.019 4_664
H(7) Cl(1) 2.791 4_664
H(7) H(14) 3.189 2_466
H(7) H(19) 3.382 2_566
H(8) O(1) 2.623 2_566
H(8) C(8) 3.293 2_466
H(8) C(12) 3.278 2_466
H(8) H(14) 3.275 2_466
H(8) H(16) 3.372 2_466
H(8) H(17) 2.748 2_466
H(8) H(19) 3.018 2_566
H(9) C(4) 3.508 2_466
H(9) C(5) 3.567 2_466
H(9) C(6) 3.379 2_466
H(9) C(7) 3.161 2_466
H(9) C(8) 3.215 2_466
H(9) H(14) 3.242 2_466
H(9) H(17) 3.585 2_466
H(10) O(1) 3.173 2_566
H(10) C(3) 3.038 2_466
H(10) C(4) 3.129 2_466
H(10) C(8) 3.517 2_466
H(10) H(5) 3.160 2_466
H(10) H(6) 2.429 2_466
H(10) H(17) 3.256 2_466
H(10) H(21) 3.371 3_656
H(11) S(1) 3.407 2_566
H(11) F(3) 3.254 3_656
H(11) O(1) 3.001 2_566
H(11) O(2) 2.883 2_566
H(11) C(14) 3.530 3_656
H(11) H(6) 3.216 2_466
H(11) H(21) 2.665 3_656
H(12) F(3) 2.852 3_656
H(12) H(6) 2.925 2_466
H(12) H(21) 3.555 3_656
H(13) F(2) 3.253 3_656
H(13) F(3) 2.821 3_656
H(13) C(12) 3.473 3_756
H(13) C(13) 3.496 3_656
H(13) H(2) 3.291 4_665
H(13) H(3) 3.226 4_665
H(13) H(16) 3.463 3_756
H(13) H(18) 2.841 3_756
H(14) Cl(1) 3.365 3_756
H(14) O(2) 3.465 4_665
H(14) C(9) 3.425 2_566
H(14) C(14) 3.562 1_655
H(14) H(2) 3.535 4_665
H(14) H(7) 3.189 2_566
H(14) H(8) 3.275 2_566
H(14) H(9) 3.242 2_566
H(14) H(18) 3.102 3_756
H(14) H(19) 2.698 1_655
H(15) O(2) 2.891 4_665
H(15) C(1) 3.086 4_665
H(15) C(2) 2.859 4_665
H(15) H(2) 2.477 4_665
H(15) H(3) 2.514 4_665
H(15) H(4) 2.632 4_665
H(15) H(19) 3.588 1_655
H(16) F(3) 3.469 1_655
H(16) O(2) 3.034 4_665
H(16) C(14) 3.343 1_655
H(16) H(8) 3.372 2_566
H(16) H(13) 3.463 3_746
H(16) H(19) 2.627 1_655
H(16) H(21) 3.270 1_655
H(17) F(2) 2.564 1_655
H(17) F(3) 2.845 1_655
H(17) O(1) 2.979 1_655
H(17) C(9) 3.568 2_566
H(17) C(13) 3.090 1_655
H(17) H(8) 2.748 2_566
H(17) H(9) 3.585 2_566
H(17) H(10) 3.256 2_566
H(17) H(19) 3.227 1_655
H(18) F(2) 2.977 1_655
H(18) F(3) 3.439 1_655
H(18) C(11) 3.395 3_746
H(18) H(13) 2.841 3_746
H(18) H(14) 3.102 3_746
H(19) Cl(1) 3.248 3_656
H(19) O(2) 3.118 4_565
H(19) C(11) 3.512 1_455
H(19) C(12) 3.331 1_455
H(19) H(7) 3.382 2_466
H(19) H(8) 3.018 2_466
H(19) H(14) 2.698 1_455
H(19) H(15) 3.588 1_455
H(19) H(16) 2.627 1_455
H(19) H(17) 3.227 1_455
H(20) Cl(1) 3.029 3_656
H(20) F(1) 2.845 3_656
H(20) F(2) 3.104 4_565
H(20) O(2) 3.540 4_565
H(20) C(1) 3.472 3_656
H(20) H(1) 2.853 3_656
H(20) H(2) 3.391 3_656
H(20) H(3) 3.460 4_665
H(20) H(5) 3.371 4_665
H(21) F(2) 2.971 4_565
H(21) O(2) 2.642 4_565
H(21) C(3) 3.443 4_665
H(21) C(10) 3.351 3_646
H(21) H(5) 3.022 4_665
H(21) H(6) 3.019 4_665
H(21) H(10) 3.371 3_646
H(21) H(11) 2.665 3_646
H(21) H(12) 3.555 3_646
H(21) H(16) 3.270 1_455

loop_
_geom_torsion_atom_site_label_1
_geom_torsion_atom_site_label_2
_geom_torsion_atom_site_label_3
_geom_torsion_atom_site_label_4
_geom_torsion
Cl(1) Rh(1) N(1) S(1) 121.86(13)
Cl(1) Rh(1) N(1) C(1) -68.54(13)
Cl(1) Rh(1) N(2) C(15) -2(7)
Cl(1) Rh(1) C(4) C(3) 58.08(19)
Cl(1) Rh(1) C(4) C(5) -179.47(10)
Cl(1) Rh(1) C(4) C(8) -63.21(12)
Cl(1) Rh(1) C(5) C(4) 1.1(2)
Cl(1) Rh(1) C(5) C(6) -117.80(14)
Cl(1) Rh(1) C(5) C(9) 121.95(18)
Cl(1) Rh(1) C(6) C(5) 134.30(11)
Cl(1) Rh(1) C(6) C(7) 14.89(18)
Cl(1) Rh(1) C(6) C(10) -106.20(19)
Cl(1) Rh(1) C(7) C(6) -171.29(10)
Cl(1) Rh(1) C(7) C(8) 71.07(12)
Cl(1) Rh(1) C(7) C(11) -49.9(2)
Cl(1) Rh(1) C(8) C(4) 124.71(12)
Cl(1) Rh(1) C(8) C(7) -115.58(12)
Cl(1) Rh(1) C(8) C(12) 3.8(2)
N(1) Rh(1) N(2) C(15) 85(9)
N(2) Rh(1) N(1) S(1) 34.92(14)
N(2) Rh(1) N(1) C(1) -155.48(14)
N(1) Rh(1) C(4) C(3) -28.22(18)
N(1) Rh(1) C(4) C(5) 94.23(12)
N(1) Rh(1) C(4) C(8) -149.50(12)
C(4) Rh(1) N(1) S(1) -125.07(14)
C(4) Rh(1) N(1) C(1) 44.53(15)
N(1) Rh(1) C(5) C(4) -86.93(12)
N(1) Rh(1) C(5) C(6) 154.20(13)
N(1) Rh(1) C(5) C(9) 33.95(19)
C(5) Rh(1) N(1) S(1) -85.18(14)
C(5) Rh(1) N(1) C(1) 84.42(15)
N(1) Rh(1) C(6) C(5) -32.99(16)
N(1) Rh(1) C(6) C(7) -152.40(11)
N(1) Rh(1) C(6) C(10) 86.5(2)
C(6) Rh(1) N(1) S(1) -65.24(17)
C(6) Rh(1) N(1) C(1) 104.36(15)
N(1) Rh(1) C(7) C(6) 65.0(2)
N(1) Rh(1) C(7) C(8) -52.6(2)
N(1) Rh(1) C(7) C(11) -173.65(18)
C(7) Rh(1) N(1) S(1) -110.7(2)
C(7) Rh(1) N(1) C(1) 58.9(2)
N(1) Rh(1) C(8) C(4) 37.43(15)
N(1) Rh(1) C(8) C(7) 157.14(12)
N(1) Rh(1) C(8) C(12) -83.5(2)
C(8) Rh(1) N(1) S(1) -147.74(12)
C(8) Rh(1) N(1) C(1) 21.86(17)
N(2) Rh(1) C(4) C(3) -131.4(2)
N(2) Rh(1) C(4) C(5) -8.9(2)
N(2) Rh(1) C(4) C(8) 107.3(2)
C(4) Rh(1) N(2) C(15) -173(9)
N(2) Rh(1) C(5) C(4) 176.41(11)
N(2) Rh(1) C(5) C(6) 57.54(15)
N(2) Rh(1) C(5) C(9) -62.7(2)
C(5) Rh(1) N(2) C(15) -179(7)
N(2) Rh(1) C(6) C(5) -132.59(13)
N(2) Rh(1) C(6) C(7) 108.00(12)
N(2) Rh(1) C(6) C(10) -13.09(19)
C(6) Rh(1) N(2) C(15) -147(9)
N(2) Rh(1) C(7) C(6) -79.25(13)
N(2) Rh(1) C(7) C(8) 163.12(12)
N(2) Rh(1) C(7) C(11) 42.1(2)
C(7) Rh(1) N(2) C(15) -109(9)
N(2) Rh(1) C(8) C(4) -146.90(13)
N(2) Rh(1) C(8) C(7) -27.18(19)
N(2) Rh(1) C(8) C(12) 92.2(2)
C(8) Rh(1) N(2) C(15) -92(9)
C(4) Rh(1) C(5) C(6) -118.87(18)
C(4) Rh(1) C(5) C(9) 120.9(2)
C(5) Rh(1) C(4) C(3) -122.4(2)
C(5) Rh(1) C(4) C(8) 116.26(17)
C(4) Rh(1) C(6) C(5) 37.94(12)
C(4) Rh(1) C(6) C(7) -81.47(13)
C(4) Rh(1) C(6) C(10) 157.4(2)
C(6) Rh(1) C(4) C(3) -159.2(2)
C(6) Rh(1) C(4) C(5) -36.79(12)
C(6) Rh(1) C(4) C(8) 79.48(13)
C(4) Rh(1) C(7) C(6) 80.70(13)
C(4) Rh(1) C(7) C(8) -36.94(13)
C(4) Rh(1) C(7) C(11) -157.9(2)
C(7) Rh(1) C(4) C(3) 158.1(2)
C(7) Rh(1) C(4) C(5) -79.43(13)
C(7) Rh(1) C(4) C(8) 36.84(12)
C(4) Rh(1) C(8) C(7) 119.72(18)
C(4) Rh(1) C(8) C(12) -120.9(2)
C(8) Rh(1) C(4) C(3) 121.3(2)
C(8) Rh(1) C(4) C(5) -116.26(17)
C(5) Rh(1) C(6) C(7) -119.41(18)
C(5) Rh(1) C(6) C(10) 119.5(2)
C(6) Rh(1) C(5) C(4) 118.87(18)
C(6) Rh(1) C(5) C(9) -120.2(2)
C(5) Rh(1) C(7) C(6) 36.78(12)
C(5) Rh(1) C(7) C(8) -80.86(13)
C(5) Rh(1) C(7) C(11) 158.1(2)
C(7) Rh(1) C(5) C(4) 81.93(13)
C(7) Rh(1) C(5) C(6) -36.94(13)
C(7) Rh(1) C(5) C(9) -157.2(2)
C(5) Rh(1) C(8) C(4) -39.21(12)
C(5) Rh(1) C(8) C(7) 80.51(13)
C(5) Rh(1) C(8) C(12) -160.1(2)
C(8) Rh(1) C(5) C(4) 38.63(12)
C(8) Rh(1) C(5) C(6) -80.24(14)
C(8) Rh(1) C(5) C(9) 159.5(2)
C(6) Rh(1) C(7) C(8) -117.63(18)
C(6) Rh(1) C(7) C(11) 121.4(2)
C(7) Rh(1) C(6) C(5) 119.41(18)
C(7) Rh(1) C(6) C(10) -121.1(2)
C(6) Rh(1) C(8) C(4) -81.95(13)
C(6) Rh(1) C(8) C(7) 37.77(12)
C(6) Rh(1) C(8) C(12) 157.1(2)
C(8) Rh(1) C(6) C(5) 81.30(14)
C(8) Rh(1) C(6) C(7) -38.11(12)
C(8) Rh(1) C(6) C(10) -159.2(2)
C(7) Rh(1) C(8) C(4) -119.72(18)
C(7) Rh(1) C(8) C(12) 119.4(2)
C(8) Rh(1) C(7) C(6) 117.63(18)
C(8) Rh(1) C(7) C(11) -121.0(2)
O(1) S(1) N(1) Rh(1) 4.97(17)
O(1) S(1) N(1) C(1) -164.25(15)
O(1) S(1) C(13) F(1) -168.77(18)
O(1) S(1) C(13) F(2) 72.09(19)
O(1) S(1) C(13) F(3) -48.0(2)
O(2) S(1) N(1) Rh(1) 144.07(13)
O(2) S(1) N(1) C(1) -25.1(2)
O(2) S(1) C(13) F(1) 68.2(2)
O(2) S(1) C(13) F(2) -50.9(2)
O(2) S(1) C(13) F(3) -171.00(17)
N(1) S(1) C(13) F(1) -51.1(2)
N(1) S(1) C(13) F(2) -170.24(17)
N(1) S(1) C(13) F(3) 69.66(19)
C(13) S(1) N(1) Rh(1) -105.87(15)
C(13) S(1) N(1) C(1) 84.91(18)
Rh(1) N(1) C(1) C(2) -71.32(19)
S(1) N(1) C(1) C(2) 99.51(19)
Rh(1) N(2) C(15) C(14) 1(36)
N(1) C(1) C(2) C(3) 72.3(2)
C(1) C(2) C(3) C(4) -50.3(2)
C(2) C(3) C(4) Rh(1) 34.0(2)
C(2) C(3) C(4) C(5) -57.2(3)
C(2) C(3) C(4) C(8) 124.8(2)
Rh(1) C(4) C(5) C(6) 60.33(15)
Rh(1) C(4) C(5) C(9) -122.1(2)
Rh(1) C(4) C(8) C(7) -60.12(15)
Rh(1) C(4) C(8) C(12) 119.2(2)
C(3) C(4) C(5) Rh(1) 118.7(2)
C(3) C(4) C(5) C(6) 179.0(2)
C(3) C(4) C(5) C(9) -3.4(3)
C(3) C(4) C(8) Rh(1) -118.7(2)
C(3) C(4) C(8) C(7) -178.8(2)
C(3) C(4) C(8) C(12) 0.5(3)
C(5) C(4) C(8) Rh(1) 62.93(14)
C(5) C(4) C(8) C(7) 2.8(2)
C(5) C(4) C(8) C(12) -177.8(2)
C(8) C(4) C(5) Rh(1) -63.01(14)
C(8) C(4) C(5) C(6) -2.7(2)
C(8) C(4) C(5) C(9) 174.9(2)
Rh(1) C(5) C(6) C(7) 60.44(15)
Rh(1) C(5) C(6) C(10) -120.0(2)
C(4) C(5) C(6) Rh(1) -58.89(14)
C(4) C(5) C(6) C(7) 1.5(2)
C(4) C(5) C(6) C(10) -178.9(2)
C(9) C(5) C(6) Rh(1) 123.5(2)
C(9) C(5) C(6) C(7) -176.1(2)
C(9) C(5) C(6) C(10) 3.5(3)
Rh(1) C(6) C(7) C(8) 60.41(14)
Rh(1) C(6) C(7) C(11) -126.2(2)
C(5) C(6) C(7) Rh(1) -60.24(15)
C(5) C(6) C(7) C(8) 0.2(2)
C(5) C(6) C(7) C(11) 173.6(2)
C(10) C(6) C(7) Rh(1) 120.2(2)
C(10) C(6) C(7) C(8) -179.4(2)
C(10) C(6) C(7) C(11) -6.0(3)
Rh(1) C(7) C(8) C(4) 58.93(15)
Rh(1) C(7) C(8) C(12) -120.4(2)
C(6) C(7) C(8) Rh(1) -60.81(15)
C(6) C(7) C(8) C(4) -1.9(2)
C(6) C(7) C(8) C(12) 178.7(2)
C(11) C(7) C(8) Rh(1) 125.8(2)
C(11) C(7) C(8) C(4) -175.2(2)
C(11) C(7) C(8) C(12) 5.4(3)
